data_7212483
loop_
_publ_author_name
'Luo, Feng'
'Ning, Yang'
'Luo, Ming-biao'
'Huang, Guo-lin'

_publ_section_title
;
 Chiral or achiral camphorate-based complexes controlled by the
 conformational rigidity of N-donor co-ligands
;
_journal_issue 10
_journal_name_full CrystEngComm
_journal_page_first 2769
_journal_paper_doi 10.1039/c000734j
_journal_volume 12
_journal_year 2010
_chemical_formula_sum 'C30 H42 Cu N2 O10'
_chemical_formula_weight 654.20
_chemical_name_systematic
;
?
;
_space_group_IT_number 92
_symmetry_cell_setting tetragonal
_symmetry_space_group_name_Hall 'P 4abw 2nw'
_symmetry_space_group_name_H-M 'P 41 21 2'
_atom_sites_solution_hydrogens geom
_atom_sites_solution_primary direct
_atom_sites_solution_secondary difmap
_audit_creation_method SHELXL-97
_cell_angle_alpha 90.00
_cell_angle_beta 90.00
_cell_angle_gamma 90.00
_cell_formula_units_Z 4
_cell_length_a 21.073(4)
_cell_length_b 21.073(4)
_cell_length_c 6.9309(14)
_cell_measurement_reflns_used 9398
_cell_measurement_temperature 296(2)
_cell_measurement_theta_max 27.4990
_cell_measurement_theta_min 1.9321
_cell_volume 3077.8(10)
_computing_cell_refinement 'Bruker XSCANS'
_computing_data_collection 'Bruker XSCANS'
_computing_data_reduction 'Bruker SHELXTL'
_computing_molecular_graphics 'Bruker SHELXTL'
_computing_publication_material 'Bruker SHELXTL'
_computing_structure_refinement 'SHELXL-97 (Sheldrick, 1997)'
_computing_structure_solution 'SHELXS-97 (Sheldrick, 1990)'
_diffrn_ambient_temperature 296(2)
_diffrn_measured_fraction_theta_full 0.999
_diffrn_measured_fraction_theta_max 0.999
_diffrn_measurement_device_type 'Bruker P4'
_diffrn_measurement_method '\w scans'
_diffrn_radiation_monochromator graphite
_diffrn_radiation_source 'fine-focus sealed tube'
_diffrn_radiation_type MoK\a
_diffrn_radiation_wavelength 0.71073
_diffrn_reflns_av_R_equivalents 0.0492
_diffrn_reflns_av_sigmaI/netI 0.0339
_diffrn_reflns_limit_h_max 21
_diffrn_reflns_limit_h_min -27
_diffrn_reflns_limit_k_max 27
_diffrn_reflns_limit_k_min -27
_diffrn_reflns_limit_l_max 8
_diffrn_reflns_limit_l_min -8
_diffrn_reflns_number 25255
_diffrn_reflns_theta_full 27.49
_diffrn_reflns_theta_max 27.49
_diffrn_reflns_theta_min 1.93
_exptl_absorpt_coefficient_mu 0.769
_exptl_absorpt_correction_T_max 0.8934
_exptl_absorpt_correction_T_min 0.8614
_exptl_absorpt_correction_type multi-scan
_exptl_crystal_colour Blue
_exptl_crystal_density_diffrn 1.412
_exptl_crystal_density_method 'not measured'
_exptl_crystal_description Block
_exptl_crystal_F_000 1380
_exptl_crystal_size_max 0.20
_exptl_crystal_size_mid 0.20
_exptl_crystal_size_min 0.15
_refine_diff_density_max 0.393
_refine_diff_density_min -0.259
_refine_diff_density_rms 0.046
_refine_ls_abs_structure_details 'Flack H D (1983), Acta Cryst. A39, 876-881'
_refine_ls_abs_structure_Flack 0.017(12)
_refine_ls_extinction_coef 0.0021(5)
_refine_ls_extinction_expression Fc^*^=kFc[1+0.001xFc^2^\l^3^/sin(2\q)]^-1/4^
_refine_ls_extinction_method SHELXL
_refine_ls_goodness_of_fit_ref 1.060
_refine_ls_hydrogen_treatment refU
_refine_ls_matrix_type full
_refine_ls_number_parameters 232
_refine_ls_number_reflns 3532
_refine_ls_number_restraints 3
_refine_ls_restrained_S_all 1.060
_refine_ls_R_factor_all 0.0350
_refine_ls_R_factor_gt 0.0333
_refine_ls_shift/su_max 0.001
_refine_ls_shift/su_mean 0.000
_refine_ls_structure_factor_coef Fsqd
_refine_ls_weighting_details 'calc w=1/[\s^2^(Fo^2^)+(0.0308P)^2^+0.9835P] where P=(Fo^2^+2Fc^2^)/3'
_refine_ls_weighting_scheme calc
_refine_ls_wR_factor_gt 0.0714
_refine_ls_wR_factor_ref 0.0722
_reflns_number_gt 3396
_reflns_number_total 3532
_reflns_threshold_expression >2sigma(I)
_cod_data_source_file c000734j.txt
_cod_data_source_block 2
_cod_depositor_comments
;
The following automatic conversions were performed:

'_symmetry_cell_setting' value 'Tetragonal' changed to 'tetragonal'
according to /home/saulius/struct/CIF-dictionaries/cif_core.dic
dictionary named 'cif_core.dic' version 2.4.2 from
2011-04-26.

'_exptl_absorpt_correction_type' value 'Multi-scan'
changed to 'multi-scan' according to
/home/saulius/struct/CIF-dictionaries/cif_core.dic dictionary named
'cif_core.dic' version 2.4.2 from
2011-04-26.

'_refine_ls_hydrogen_treatment' value 'refu' changed to
'refU' according to
/home/saulius/struct/CIF-dictionaries/cif_core.dic dictionary named
'cif_core.dic' version 2.4.2 from 2011-04-26.

Automatic conversion script
Id: cif_fix_values 1891 2012-01-12 08:04:46Z andrius 
;
_cod_original_sg_symbol_H-M P4(1)2(1)2
_cod_database_code 7212483

loop_
_symmetry_equiv_pos_as_xyz
'x, y, z'
'-y+1/2, x+1/2, z+1/4'
'-x, -y, z+1/2'
'y+1/2, -x+1/2, z+3/4'
'x+1/2, -y+1/2, -z+3/4'
'y, x, -z'
'-x+1/2, y+1/2, -z+1/4'
'-y, -x, -z+1/2'

loop_
_atom_site_label
_atom_site_type_symbol
_atom_site_fract_x
_atom_site_fract_y
_atom_site_fract_z
_atom_site_U_iso_or_equiv
_atom_site_adp_type
_atom_site_occupancy
_atom_site_symmetry_multiplicity
_atom_site_calc_flag
_atom_site_refinement_flags
C23 C 0.34971(10) 0.52680(10) 0.0092(3) 0.0279(4) Uani 1 1 d .
H23 H 0.3084 0.5113 0.0121 0.026(6) Uiso 1 1 calc R
C24 C 0.35936(12) 0.59188(10) 0.0108(4) 0.0365(5) Uani 1 1 d .
H24 H 0.3251 0.6197 0.0150 0.053(8) Uiso 1 1 calc R
C25 C 0.42079(12) 0.61462(11) 0.0061(4) 0.0382(5) Uani 1 1 d .
H25 H 0.4283 0.6581 0.0062 0.045(7) Uiso 1 1 calc R
C26 C 0.47124(12) 0.57240(10) 0.0013(4) 0.0327(5) Uani 1 1 d .
H26 H 0.5129 0.5870 -0.0018 0.028(6) Uiso 1 1 calc R
C27 C 0.45822(10) 0.50798(10) 0.0013(3) 0.0243(4) Uani 1 1 d .
C28 C 0.27944(9) 0.39488(10) 0.1655(3) 0.0218(4) Uani 1 1 d .
C29 C 0.20892(9) 0.40371(9) 0.2044(3) 0.0226(4) Uani 1 1 d .
C30 C 0.17026(11) 0.42794(12) 0.0333(4) 0.0347(6) Uani 1 1 d .
H30A H 0.1921 0.4191 -0.0870 0.060(9) Uiso 1 1 calc R
H30B H 0.1636 0.4734 0.0434 0.049(8) Uiso 1 1 calc R
C31 C 0.10650(10) 0.39232(11) 0.0414(3) 0.0317(5) Uani 1 1 d .
H31A H 0.0714 0.4217 0.0262 0.038(7) Uiso 1 1 calc R
H31B H 0.1042 0.3607 -0.0602 0.057(9) Uiso 1 1 calc R
C32 C 0.10400(10) 0.36043(9) 0.2405(3) 0.0245(4) Uani 1 1 d .
C33 C 0.07881(11) 0.40789(11) 0.3906(4) 0.0359(6) Uani 1 1 d .
H33A H 0.0357 0.4187 0.3604 0.035(7) Uiso 1 1 calc R
H33B H 0.1044 0.4455 0.3886 0.034(6) Uiso 1 1 calc R
H33C H 0.0806 0.3891 0.5166 0.040(7) Uiso 1 1 calc R
C34 C 0.17553(10) 0.34282(9) 0.2795(3) 0.0235(4) Uani 1 1 d .
C35 C 0.19600(11) 0.28493(10) 0.1610(4) 0.0300(5) Uani 1 1 d .
H35A H 0.2407 0.2780 0.1775 0.038(7) Uiso 1 1 calc R
H35B H 0.1870 0.2923 0.0271 0.040(7) Uiso 1 1 calc R
H35C H 0.1731 0.2482 0.2042 0.031(6) Uiso 1 1 calc R
C36 C 0.19044(11) 0.32966(11) 0.4924(4) 0.0326(5) Uani 1 1 d .
H36A H 0.1644 0.2954 0.5377 0.049(8) Uiso 1 1 calc R
H36B H 0.1819 0.3670 0.5673 0.055(9) Uiso 1 1 calc R
H36C H 0.2344 0.3184 0.5055 0.053(8) Uiso 1 1 calc R
C37 C 0.06234(9) 0.30123(10) 0.2355(3) 0.0252(4) Uani 1 1 d .
Cu1 Cu 0.390605(10) 0.390605(10) 0.0000 0.01850(10) Uani 1 2 d S
H1A H 0.9271(9) 0.1944(13) 0.291(2) 0.043(8) Uiso 1 1 d D
H2A H 0.9238(9) 0.2027(12) 0.471(2) 0.039(8) Uiso 1 1 d D
H3A H 0.2041(13) 0.4313(12) 0.310(4) 0.043(8) Uiso 1 1 d .
H4A H 0.0155(14) 0.2576(14) 0.392(5) 0.047(9) Uiso 1 1 d .
N1 N 0.39793(8) 0.48564(7) 0.0034(2) 0.0221(3) Uani 1 1 d .
O1 O 0.31837(7) 0.39207(8) 0.30031(19) 0.0281(3) Uani 1 1 d .
O2 O 0.29821(6) 0.39166(7) -0.01080(19) 0.0223(3) Uani 1 1 d .
O3 O 0.05166(8) 0.27051(8) 0.0920(2) 0.0328(4) Uani 1 1 d .
O4 O 0.03914(9) 0.28554(9) 0.4064(2) 0.0393(5) Uani 1 1 d .
O5 O 0.95177(7) 0.19919(7) 0.3854(2) 0.0252(3) Uani 1 1 d D

loop_
_atom_site_aniso_label
_atom_site_aniso_U_11
_atom_site_aniso_U_22
_atom_site_aniso_U_33
_atom_site_aniso_U_23
_atom_site_aniso_U_13
_atom_site_aniso_U_12
C23 0.0323(11) 0.0245(10) 0.0268(10) -0.0025(10) -0.0013(10) -0.0011(9)
C24 0.0511(14) 0.0255(11) 0.0329(11) -0.0012(10) 0.0008(12) -0.0010(11)
C25 0.0615(15) 0.0213(10) 0.0319(11) 0.0003(11) 0.0039(11) -0.0118(11)
C26 0.0443(13) 0.0288(12) 0.0251(10) -0.0005(11) 0.0030(11) -0.0155(10)
C27 0.0297(10) 0.0279(10) 0.0155(8) -0.0017(9) -0.0002(9) -0.0126(8)
C28 0.0227(9) 0.0186(9) 0.0240(9) 0.0023(8) 0.0018(7) -0.0004(9)
C29 0.0204(9) 0.0221(10) 0.0254(11) 0.0016(8) 0.0011(7) 0.0003(8)
C30 0.0218(11) 0.0386(13) 0.0436(15) 0.0155(11) -0.0029(10) -0.0016(9)
C31 0.0241(10) 0.0312(11) 0.0399(12) 0.0067(9) -0.0054(9) -0.0020(11)
C32 0.0200(9) 0.0243(9) 0.0291(10) -0.0018(8) 0.0027(10) 0.0000(8)
C33 0.0259(12) 0.0304(13) 0.0514(16) -0.0141(11) 0.0045(11) -0.0006(10)
C34 0.0224(10) 0.0198(9) 0.0282(11) 0.0001(8) 0.0032(9) 0.0013(8)
C35 0.0248(11) 0.0226(11) 0.0427(13) -0.0049(9) 0.0034(10) 0.0016(9)
C36 0.0314(11) 0.0353(12) 0.0310(11) 0.0067(11) 0.0034(11) -0.0038(10)
C37 0.0177(9) 0.0280(10) 0.0301(11) -0.0027(9) 0.0026(9) -0.0004(8)
Cu1 0.01877(12) 0.01877(12) 0.01795(15) 0.00021(9) -0.00021(9) -0.00334(14)
N1 0.0286(9) 0.0203(8) 0.0174(7) -0.0008(7) 0.0000(10) -0.0070(7)
O1 0.0226(7) 0.0396(9) 0.0222(7) 0.0008(7) -0.0021(5) 0.0030(7)
O2 0.0224(6) 0.0251(7) 0.0193(6) 0.0018(8) 0.0008(5) -0.0032(6)
O3 0.0305(9) 0.0373(10) 0.0304(8) -0.0072(7) 0.0036(7) -0.0076(7)
O4 0.0447(11) 0.0424(11) 0.0309(9) -0.0061(8) 0.0108(8) -0.0204(9)
O5 0.0246(8) 0.0302(8) 0.0209(7) 0.0020(6) 0.0040(6) -0.0014(6)

loop_
_atom_type_symbol
_atom_type_description
_atom_type_scat_dispersion_real
_atom_type_scat_dispersion_imag
_atom_type_scat_source
C C 0.0033 0.0016 'International Tables Vol C Tables 4.2.6.8 and 6.1.1.4'
H H 0.0000 0.0000 'International Tables Vol C Tables 4.2.6.8 and 6.1.1.4'
O O 0.0106 0.0060 'International Tables Vol C Tables 4.2.6.8 and 6.1.1.4'
N N 0.0061 0.0033 'International Tables Vol C Tables 4.2.6.8 and 6.1.1.4'
Cu Cu 0.3201 1.2651 'International Tables Vol C Tables 4.2.6.8 and 6.1.1.4'

loop_
_geom_angle_atom_site_label_1
_geom_angle_atom_site_label_2
_geom_angle_atom_site_label_3
_geom_angle
_geom_angle_site_symmetry_1
_geom_angle_site_symmetry_3
N1 C23 C24 122.1(2) . .
C25 C24 C23 118.7(2) . .
C24 C25 C26 119.79(19) . .
C27 C26 C25 118.5(2) . .
N1 C27 C26 121.8(2) . .
N1 C27 C27 114.68(11) . 6
C26 C27 C27 123.57(13) . 6
O1 C28 O2 120.53(18) . .
O1 C28 C29 121.07(17) . .
O2 C28 C29 118.39(17) . .
C28 C29 C30 115.09(17) . .
C28 C29 C34 113.63(16) . .
C30 C29 C34 107.14(17) . .
C29 C30 C31 105.90(18) . .
C32 C31 C30 106.04(17) . .
C37 C32 C31 110.91(18) . .
C37 C32 C33 110.42(17) . .
C31 C32 C33 109.58(18) . .
C37 C32 C34 111.21(16) . .
C31 C32 C34 102.95(16) . .
C33 C32 C34 111.56(17) . .
C35 C34 C36 108.29(18) . .
C35 C34 C29 110.53(17) . .
C36 C34 C29 112.25(17) . .
C35 C34 C32 111.41(17) . .
C36 C34 C32 113.79(17) . .
C29 C34 C32 100.46(15) . .
O3 C37 O4 122.29(19) . .
O3 C37 C32 124.4(2) . .
O4 C37 C32 113.33(19) . .
O2 Cu1 O2 91.39(8) 6 .
O2 Cu1 N1 93.78(7) 6 6
O2 Cu1 N1 174.18(6) . 6
O2 Cu1 N1 174.18(6) 6 .
O2 Cu1 N1 93.78(7) . .
N1 Cu1 N1 81.20(10) 6 .
C23 N1 C27 119.19(17) . .
C23 N1 Cu1 126.08(14) . .
C27 N1 Cu1 114.72(14) . .
C28 O2 Cu1 105.75(12) . .

loop_
_geom_bond_atom_site_label_1
_geom_bond_atom_site_label_2
_geom_bond_distance
_geom_bond_site_symmetry_2
C23 N1 1.336(3) .
C23 C24 1.386(3) .
C24 C25 1.381(3) .
C25 C26 1.387(3) .
C26 C27 1.385(3) .
C27 N1 1.355(2) .
C27 C27 1.483(4) 6
C28 O1 1.245(2) .
C28 O2 1.286(2) .
C28 C29 1.522(3) .
C29 C30 1.527(3) .
C29 C34 1.553(3) .
C30 C31 1.540(3) .
C31 C32 1.536(3) .
C32 C37 1.526(3) .
C32 C33 1.538(3) .
C32 C34 1.576(3) .
C34 C35 1.532(3) .
C34 C36 1.534(3) .
C37 O3 1.207(3) .
C37 O4 1.324(3) .
Cu1 O2 1.9485(13) 6
Cu1 O2 1.9485(13) .
Cu1 N1 2.0088(16) 6
Cu1 N1 2.0088(16) .

loop_
_geom_torsion_atom_site_label_1
_geom_torsion_atom_site_label_2
_geom_torsion_atom_site_label_3
_geom_torsion_atom_site_label_4
_geom_torsion
_geom_torsion_site_symmetry_1
_geom_torsion_site_symmetry_4
N1 C23 C24 C25 0.1(4) . .
C23 C24 C25 C26 -0.5(4) . .
C24 C25 C26 C27 0.0(4) . .
C25 C26 C27 N1 0.8(4) . .
C25 C26 C27 C27 -179.3(3) . 6
O1 C28 C29 C30 160.6(2) . .
O2 C28 C29 C30 -18.0(3) . .
O1 C28 C29 C34 -75.3(3) . .
O2 C28 C29 C34 106.1(2) . .
C28 C29 C30 C31 141.61(19) . .
C34 C29 C30 C31 14.2(2) . .
C29 C30 C31 C32 12.7(2) . .
C30 C31 C32 C37 -153.14(18) . .
C30 C31 C32 C33 84.7(2) . .
C30 C31 C32 C34 -34.1(2) . .
C28 C29 C34 C35 -44.9(2) . .
C30 C29 C34 C35 83.4(2) . .
C28 C29 C34 C36 76.1(2) . .
C30 C29 C34 C36 -155.61(19) . .
C28 C29 C34 C32 -162.62(16) . .
C30 C29 C34 C32 -34.4(2) . .
C37 C32 C34 C35 43.1(2) . .
C31 C32 C34 C35 -75.7(2) . .
C33 C32 C34 C35 166.91(19) . .
C37 C32 C34 C36 -79.6(2) . .
C31 C32 C34 C36 161.57(18) . .
C33 C32 C34 C36 44.1(2) . .
C37 C32 C34 C29 160.24(17) . .
C31 C32 C34 C29 41.42(19) . .
C33 C32 C34 C29 -76.0(2) . .
C31 C32 C37 O3 24.8(3) . .
C33 C32 C37 O3 146.4(2) . .
C34 C32 C37 O3 -89.2(3) . .
C31 C32 C37 O4 -156.22(19) . .
C33 C32 C37 O4 -34.5(3) . .
C34 C32 C37 O4 89.9(2) . .
C24 C23 N1 C27 0.8(3) . .
C24 C23 N1 Cu1 -179.91(17) . .
C26 C27 N1 C23 -1.2(3) . .
C27 C27 N1 C23 178.9(2) 6 .
C26 C27 N1 Cu1 179.37(18) . .
C27 C27 N1 Cu1 -0.5(3) 6 .
O2 Cu1 N1 C23 -148.8(5) 6 .
O2 Cu1 N1 C23 3.79(19) . .
N1 Cu1 N1 C23 -179.2(2) 6 .
O2 Cu1 N1 C27 30.6(7) 6 .
O2 Cu1 N1 C27 -176.85(15) . .
N1 Cu1 N1 C27 0.21(12) 6 .
O1 C28 O2 Cu1 -5.1(2) . .
C29 C28 O2 Cu1 173.47(14) . .
O2 Cu1 O2 C28 90.78(13) 6 .
N1 Cu1 O2 C28 -116.6(6) 6 .
N1 Cu1 O2 C28 -86.54(14) . .
